data_1008370
loop_
_publ_author_name
'Averbuch-Pouchot, M T'

_publ_section_title
;
Structure of an ammonium molybdenyl diphosphate (N H~4~)~2~ Mo O~2~
P~2~ O~7~
;
_journal_coden_ASTM ACSCEE
_journal_name_full 'Acta Crystallographica C (39,1983-)'
_journal_page_first 2046
_journal_page_last 2048
_journal_volume 44
_journal_year 1988
_chemical_formula_structural '(N H4)2 (Mo O2) (P2 O7)'
_chemical_formula_sum 'H8 Mo N2 O9 P2'
_chemical_name_systematic 'Bis(ammonium) molybdenyl diphosphate'
_space_group_IT_number 15
_symmetry_cell_setting monoclinic
_symmetry_Int_Tables_number 15
_symmetry_space_group_name_Hall '-C 2yc'
_symmetry_space_group_name_H-M 'C 1 2/c 1'
_cell_angle_alpha 90
_cell_angle_beta 99.11(1)
_cell_angle_gamma 90
_cell_formula_units_Z 8
_cell_length_a 13.984(9)
_cell_length_b 8.297(6)
_cell_length_c 15.81(1)
_cell_volume 1811.2
_refine_ls_R_factor_all 0.021
_cod_database_code 1008370

loop_
_symmetry_equiv_pos_as_xyz
x,y,z
-x,y,1/2-z
-x,-y,-z
x,-y,1/2+z
1/2+x,1/2+y,z
1/2-x,1/2+y,1/2-z
1/2-x,1/2-y,-z
1/2+x,1/2-y,1/2+z

loop_
_atom_site_label
_atom_site_type_symbol
_atom_site_symmetry_multiplicity
_atom_site_Wyckoff_symbol
_atom_site_fract_x
_atom_site_fract_y
_atom_site_fract_z
_atom_site_occupancy
_atom_site_attached_hydrogens
_atom_site_calc_flag
Mo1 Mo6+ 8 f 0.38558(1) 0.12662(2) 0.36163(1) 1. 0 d
P1 P5+ 8 f 0.37596(4) 0.07256(8) 0.15739(3) 1. 0 d
P2 P5+ 8 f 0.04204(4) 0.30821(7) 0.42872(3) 1. 0 d
O1 O2- 8 f 0.3834(1) 0.0071(2) 0.24955(9) 1. 0 d
O2 O2- 8 f 0.2836(1) 0.1586(3) 0.1272(1) 1. 0 d
O3 O2- 8 f 0.4649(1) 0.1671(2) 0.1453(1) 1. 0 d
O4 O2- 8 f 0.1270(1) 0.4135(2) 0.3997(1) 1. 0 d
O5 O2- 8 f 0.0498(1) 0.4060(2) 0.0837(1) 1. 0 d
O6 O2- 8 f 0.4232(1) 0.2277(2) 0.47647(9) 1. 0 d
O7 O2- 8 f 0.0355(1) 0.1536(2) 0.3802(1) 1. 0 d
O8 O2- 8 f 0.2785(1) 0.0508(3) 0.3806(1) 1. 0 d
O9 O2- 8 f 0.3524(1) 0.3035(2) 0.3127(1) 1. 0 d
N1 N3- 8 f 0.1385(2) 0.1489(3) 0.2318(1) 1. 0 d
N2 N3- 8 f 0.3559(2) 0.4053(3) 0.0209(2) 1. 0 d
H1 H1+ 8 ? -1. -1. -1. 8. 0 dum

loop_
_atom_type_symbol
_atom_type_oxidation_number
Mo6+ 6.000
P5+ 5.000
O2- -2.000
N3- -3.000
H1+ 1.000
